data_7042715
loop_
_publ_author_name
'Figueroa, Joshua S.'
'Agnew, Douglas W.'
'Moore, Curtis E.'
'Rheingold, Arnold L.'

_publ_section_title
;
 Comparison of Nucleophilic- and Radical-Based Routes to the Formation of
 Manganese-Main Group Element Single Bonds
;
_journal_name_full 'Dalton Trans.'
_journal_paper_doi 10.1039/C7DT01102D
_journal_year 2017
_chemical_formula_moiety 'C69 H82 Al Cl2 Mn N2 O4'
_chemical_formula_sum 'C69 H82 Al Cl2 Mn N2 O4'
_chemical_formula_weight 1156.18
_chemical_name_common Mn(THF)(ALCl2)(CO)3(CNArDipp2)2
_space_group_crystal_system monoclinic
_space_group_IT_number 14
_space_group_name_Hall '-P 2ybc'
_space_group_name_H-M_alt 'P 1 21/c 1'
_symmetry_space_group_name_Hall '-P 2ybc'
_symmetry_space_group_name_H-M 'P 1 21/c 1'
_atom_sites_solution_hydrogens mixed
_atom_sites_solution_primary iterative
_audit_creation_date 2017-02-28
_audit_creation_method
;
Olex2 1.2-beta
(compiled 2017.02.23 svn.r3390 for OlexSys, GUI svn.r5320)
;
_audit_update_record
;
2017-03-20 deposited with the CCDC.
2017-04-18 downloaded from the CCDC.
;
_cell_angle_alpha 90
_cell_angle_beta 95.8827(17)
_cell_angle_gamma 90
_cell_formula_units_Z 4
_cell_length_a 13.6958(5)
_cell_length_b 26.0232(9)
_cell_length_c 18.4253(6)
_cell_measurement_reflns_used 9998
_cell_measurement_temperature 100(2)
_cell_measurement_theta_max 24.14
_cell_measurement_theta_min 2.22
_cell_volume 6532.4(4)
_computing_cell_refinement 'SAINT v8.34A (Bruker, 2013)'
_computing_data_collection 'APEX2 v2013.6-2 (Bruker, 2013)'
_computing_data_reduction 'SAINT v8.34A (Bruker, 2013)'
_computing_molecular_graphics 'Olex2 (Dolomanov et al., 2009)'
_computing_publication_material 'Olex2 (Dolomanov et al., 2009)'
_computing_structure_refinement 'XL (Sheldrick, 2008)'
_computing_structure_solution 'XT (Sheldrick, 2008)'
_diffrn_ambient_temperature 100
_diffrn_detector 'Bruker APEX CCD'
_diffrn_detector_area_resol_mean 8.0
_diffrn_detector_type 'CCD Area Detector'
_diffrn_measured_fraction_theta_full 0.994
_diffrn_measured_fraction_theta_max 0.994
_diffrn_measurement_device 'Kappa Four-Circle Diffractometer'
_diffrn_measurement_device_type 'Bruker X8 APEX'
_diffrn_measurement_method '\w and \f scans'
_diffrn_radiation_monochromator graphite
_diffrn_radiation_probe x-ray
_diffrn_radiation_type MoK\a
_diffrn_radiation_wavelength 0.71073
_diffrn_radiation_xray_symbol K-L~3~
_diffrn_reflns_av_R_equivalents 0.0497
_diffrn_reflns_av_unetI/netI 0.0556
_diffrn_reflns_Laue_measured_fraction_full 0.994
_diffrn_reflns_Laue_measured_fraction_max 0.994
_diffrn_reflns_limit_h_max 15
_diffrn_reflns_limit_h_min -15
_diffrn_reflns_limit_k_max 29
_diffrn_reflns_limit_k_min -29
_diffrn_reflns_limit_l_max 21
_diffrn_reflns_limit_l_min -19
_diffrn_reflns_number 36803
_diffrn_reflns_point_group_measured_fraction_full 0.994
_diffrn_reflns_point_group_measured_fraction_max 0.994
_diffrn_reflns_theta_full 24.141
_diffrn_reflns_theta_max 24.141
_diffrn_reflns_theta_min 2.666
_diffrn_source 'sealed tube'
_diffrn_source_type fine-focus
_diffrn_standards_number 0
_exptl_absorpt_coefficient_mu 0.344
_exptl_absorpt_correction_T_max 0.7450
_exptl_absorpt_correction_T_min 0.6530
_exptl_absorpt_correction_type multi-scan
_exptl_absorpt_process_details
'SADABS-2014/2 (Bruker,2014/2) was used for absorption correction. wR2(int) was 0.0599 before and 0.0524 after correction. The Ratio of minimum to maximum transmission is 0.8765. The \l/2 correction factor is 0.00150.'
_exptl_crystal_colour yellow
_exptl_crystal_colour_primary yellow
_exptl_crystal_density_diffrn 1.176
_exptl_crystal_description block
_exptl_crystal_F_000 2456
_exptl_crystal_size_max 0.1
_exptl_crystal_size_mid 0.05
_exptl_crystal_size_min 0.05
_refine_diff_density_max 0.850
_refine_diff_density_min -0.345
_refine_diff_density_rms 0.060
_refine_ls_extinction_method none
_refine_ls_goodness_of_fit_ref 1.065
_refine_ls_hydrogen_treatment mixed
_refine_ls_matrix_type full
_refine_ls_number_parameters 742
_refine_ls_number_reflns 10356
_refine_ls_number_restraints 0
_refine_ls_restrained_S_all 1.065
_refine_ls_R_factor_all 0.0775
_refine_ls_R_factor_gt 0.0536
_refine_ls_shift/su_max 0.001
_refine_ls_shift/su_mean 0.000
_refine_ls_structure_factor_coef Fsqd
_refine_ls_weighting_details 'w=1/[\s^2^(Fo^2^)+(0.0340P)^2^+9.5350P] where P=(Fo^2^+2Fc^2^)/3'
_refine_ls_weighting_scheme calc
_refine_ls_wR_factor_gt 0.1073
_refine_ls_wR_factor_ref 0.1170
_reflns_Friedel_coverage 0.000
_reflns_number_gt 7960
_reflns_number_total 10356
_reflns_threshold_expression 'I > 2\s(I)'
_cod_data_source_file c7dt01102d2.cif
_cod_data_source_block jfig1032
_cod_depositor_comments
;
The following automatic conversions were performed:

'_diffrn_radiation_probe' value 'X-ray' changed to 'x-ray' according
to
/home/data/users/saulius/crontab/automatic-downloads/rss-feeds/RSC/lib/dictionaries/cif_core.dic
dictionary named 'cif_core.dic' version 2.4.2 from 2011-04-26.

Automatic conversion script
Id: cif_fix_values 4973 2017-02-22 13:04:09Z antanas 
;
_cod_database_code 7042715
_shelx_shelxl_version_number 2014/7
_shelx_space_group_comment
;
The symmetry employed for this shelxl refinement is uniquely defined
by the following loop, which should always be used as a source of
symmetry information in preference to the above space-group names.
They are only intended as comments.
;
_olex2_refinement_description
;
1. Fixed Uiso
 At 1.2 times of:
  All C(H) groups, All C(H,H) groups
 At 1.5 times of:
  All C(H,H,H) groups
2. Others
 Sof(Cl2)=1-FVAR(1)
 Sof(Cl2A)=FVAR(1)
3.a Ternary CH refined with riding coordinates:
 C54(H54), C25(H25), C51(H51), C34(H34), C22(H22), C67(H67), C63(H63), C36(H36)
3.b Secondary CH2 refined with riding coordinates:
 C6(H6A,H6B), C7(H7A,H7B), C9(H9A,H9B), C8(H8A,H8B)
3.c Aromatic/amide H refined with riding coordinates:
 C19(H19), C48(H48), C18(H18), C49(H49), C43(H43), C47(H47), C12(H12),
 C32(H32), C42(H42), C41(H41), C13(H13), C20(H20), C61(H61), C31(H31), C59(H59),
  C60(H60), C30(H30)
3.d Idealised Me refined as rotating group:
 C53(H53A,H53B,H53C), C64(H64A,H64B,H64C), C55(H55A,H55B,H55C), C52(H52A,H52B,
 H52C), C27(H27A,H27B,H27C), C23(H23A,H23B,H23C), C26(H26A,H26B,H26C), C66(H66A,
 H66B,H66C), C65(H65A,H65B,H65C), C35(H35A,H35B,H35C), C56(H56A,H56B,H56C),
 C38(H38A,H38B,H38C), C69(H69A,H69B,H69C), C37(H37A,H37B,H37C), C24(H24A,H24B,
 H24C), C68(H68A,H68B,H68C)
;
_olex2_submission_original_sample_id JFig1032
_olex2_submission_special_instructions 'No special instructions were received'

loop_
_space_group_symop_operation_xyz
'x, y, z'
'-x, y+1/2, -z+1/2'
'-x, -y, -z'
'x, -y-1/2, z-1/2'

loop_
_atom_site_label
_atom_site_type_symbol
_atom_site_fract_x
_atom_site_fract_y
_atom_site_fract_z
_atom_site_U_iso_or_equiv
_atom_site_adp_type
_atom_site_occupancy
_atom_site_site_symmetry_order
_atom_site_calc_flag
_atom_site_refinement_flags_posn
_atom_site_refinement_flags_occupancy
Mn1 Mn 0.23317(3) 0.57520(2) 0.77129(3) 0.01506(13) Uani 1 1 d . .
Cl1 Cl 0.03270(6) 0.65857(3) 0.66001(5) 0.0268(2) Uani 1 1 d . .
Cl2 Cl 0.13982(8) 0.56728(14) 0.55870(12) 0.0281(8) Uani 0.922(11) 1 d . P
Al1 Al 0.10565(7) 0.58499(4) 0.66852(5) 0.0196(2) Uani 1 1 d . .
O2 O 0.38535(18) 0.57538(10) 0.89839(13) 0.0376(7) Uani 1 1 d . .
O1 O 0.32203(18) 0.64804(8) 0.67173(13) 0.0281(6) Uani 1 1 d . .
O4 O -0.00764(16) 0.54322(8) 0.67148(13) 0.0271(6) Uani 1 1 d . .
O3 O 0.08396(18) 0.50491(9) 0.82284(13) 0.0328(6) Uani 1 1 d . .
N1 N 0.32964(18) 0.48184(9) 0.70728(13) 0.0133(6) Uani 1 1 d . .
N2 N 0.15150(18) 0.66607(9) 0.85055(13) 0.0129(6) Uani 1 1 d . .
C40 C 0.0444(2) 0.70469(11) 0.93122(16) 0.0147(7) Uani 1 1 d . .
C44 C 0.1978(2) 0.74744(11) 0.90585(16) 0.0128(6) Uani 1 1 d . .
C19 C 0.5757(2) 0.60459(12) 0.76840(18) 0.0209(8) Uani 1 1 d . .
H19 H 0.5893 0.6378 0.7884 0.025 Uiso 1 1 calc R .
C48 C 0.4697(2) 0.73648(12) 0.81100(18) 0.0225(8) Uani 1 1 d . .
H48 H 0.5294 0.7323 0.7896 0.027 Uiso 1 1 calc R .
C18 C 0.5538(2) 0.59893(12) 0.69396(17) 0.0197(7) Uani 1 1 d . .
H18 H 0.5547 0.6281 0.6631 0.024 Uiso 1 1 calc R .
C45 C 0.2933(2) 0.74579(11) 0.87274(16) 0.0136(7) Uani 1 1 d . .
C54 C 0.3811(2) 0.72390(12) 0.99886(17) 0.0219(7) Uani 1 1 d . .
H54 H 0.3125 0.7284 1.0120 0.026 Uiso 1 1 calc R .
C39 C 0.1299(2) 0.70687(10) 0.89598(16) 0.0127(7) Uani 1 1 d . .
C49 C 0.3855(2) 0.75190(11) 0.76850(17) 0.0182(7) Uani 1 1 d . .
H49 H 0.3884 0.7591 0.7182 0.022 Uiso 1 1 calc R .
C14 C 0.5543(2) 0.41995(11) 0.65758(16) 0.0139(7) Uani 1 1 d . .
C10 C 0.3935(2) 0.44440(11) 0.68466(15) 0.0118(6) Uani 1 1 d . .
C43 C 0.1755(2) 0.78726(11) 0.95212(16) 0.0154(7) Uani 1 1 d . .
H43 H 0.2189 0.8157 0.9594 0.018 Uiso 1 1 calc R .
C47 C 0.4668(2) 0.72717(11) 0.88451(18) 0.0209(7) Uani 1 1 d . .
H47 H 0.5252 0.7174 0.9136 0.025 Uiso 1 1 calc R .
C11 C 0.3566(2) 0.39502(11) 0.66804(15) 0.0125(7) Uani 1 1 d . .
C16 C 0.5285(2) 0.50861(11) 0.71045(16) 0.0134(7) Uani 1 1 d . .
C58 C -0.1117(2) 0.66148(13) 0.87579(19) 0.0249(8) Uani 1 1 d . .
C25 C 0.5077(2) 0.54464(12) 0.58166(16) 0.0188(7) Uani 1 1 d . .
H25 H 0.5078 0.5070 0.5708 0.023 Uiso 1 1 calc R .
C21 C 0.5544(2) 0.51370(11) 0.78660(16) 0.0147(7) Uani 1 1 d . .
C12 C 0.4218(2) 0.35907(11) 0.64483(16) 0.0152(7) Uani 1 1 d . .
H12 H 0.3991 0.3253 0.6328 0.018 Uiso 1 1 calc R .
C51 C 0.2068(2) 0.77896(12) 0.75272(17) 0.0191(7) Uani 1 1 d . .
H51 H 0.1471 0.7622 0.7691 0.023 Uiso 1 1 calc R .
C50 C 0.2969(2) 0.75695(11) 0.79810(16) 0.0150(7) Uani 1 1 d . .
C17 C 0.5303(2) 0.55071(11) 0.66359(16) 0.0152(7) Uani 1 1 d . .
C32 C 0.0891(2) 0.35995(12) 0.6253(2) 0.0266(8) Uani 1 1 d . .
H32 H 0.0416 0.3570 0.5842 0.032 Uiso 1 1 calc R .
C42 C 0.0912(2) 0.78598(12) 0.98766(16) 0.0177(7) Uani 1 1 d . .
H42 H 0.0773 0.8134 1.0191 0.021 Uiso 1 1 calc R .
C53 C 0.2016(3) 0.83661(12) 0.76949(18) 0.0243(8) Uani 1 1 d . .
H53A H 0.1967 0.8415 0.8217 0.036 Uiso 1 1 calc GR .
H53B H 0.1438 0.8515 0.7415 0.036 Uiso 1 1 calc GR .
H53C H 0.2610 0.8536 0.7560 0.036 Uiso 1 1 calc GR .
C34 C 0.2102(2) 0.38779(12) 0.53911(17) 0.0218(8) Uani 1 1 d . .
H34 H 0.2774 0.4032 0.5444 0.026 Uiso 1 1 calc R .
C41 C 0.0273(2) 0.74500(11) 0.97756(17) 0.0181(7) Uani 1 1 d . .
H41 H -0.0297 0.7444 1.0029 0.022 Uiso 1 1 calc R .
C62 C 0.0012(2) 0.61443(12) 0.96347(17) 0.0198(7) Uani 1 1 d . .
C13 C 0.5191(2) 0.37126(11) 0.63879(16) 0.0160(7) Uani 1 1 d . .
H13 H 0.5618 0.3462 0.6218 0.019 Uiso 1 1 calc R .
C22 C 0.5621(2) 0.46674(12) 0.83590(16) 0.0183(7) Uani 1 1 d . .
H22 H 0.5122 0.4413 0.8152 0.022 Uiso 1 1 calc R .
C46 C 0.3789(2) 0.73196(11) 0.91686(17) 0.0169(7) Uani 1 1 d . .
C20 C 0.5781(2) 0.56249(12) 0.81374(17) 0.0184(7) Uani 1 1 d . .
H20 H 0.5962 0.5668 0.8645 0.022 Uiso 1 1 calc R .
C64 C 0.0680(3) 0.60040(15) 1.09429(19) 0.0336(9) Uani 1 1 d . .
H64A H 0.0267 0.6284 1.1093 0.050 Uiso 1 1 calc GR .
H64B H 0.1284 0.5987 1.1276 0.050 Uiso 1 1 calc GR .
H64C H 0.0324 0.5678 1.0958 0.050 Uiso 1 1 calc GR .
C15 C 0.4921(2) 0.45720(11) 0.68219(15) 0.0123(6) Uani 1 1 d . .
C55 C 0.4448(3) 0.76454(14) 1.04023(19) 0.0379(10) Uani 1 1 d . .
H55A H 0.5130 0.7605 1.0295 0.057 Uiso 1 1 calc GR .
H55B H 0.4412 0.7604 1.0927 0.057 Uiso 1 1 calc GR .
H55C H 0.4213 0.7988 1.0250 0.057 Uiso 1 1 calc GR .
C52 C 0.2052(3) 0.77101(13) 0.67065(17) 0.0288(8) Uani 1 1 d . .
H52A H 0.2579 0.7912 0.6523 0.043 Uiso 1 1 calc GR .
H52B H 0.1418 0.7822 0.6464 0.043 Uiso 1 1 calc GR .
H52C H 0.2150 0.7345 0.6605 0.043 Uiso 1 1 calc GR .
C28 C 0.2527(2) 0.38086(11) 0.67736(17) 0.0155(7) Uani 1 1 d . .
C67 C -0.1439(3) 0.71006(13) 0.8342(2) 0.0333(9) Uani 1 1 d . .
H67 H -0.0878 0.7349 0.8375 0.040 Uiso 1 1 calc R .
C27 C 0.5863(3) 0.56918(16) 0.54033(19) 0.0376(10) Uani 1 1 d . .
H27A H 0.5861 0.6065 0.5478 0.056 Uiso 1 1 calc GR .
H27B H 0.5727 0.5616 0.4882 0.056 Uiso 1 1 calc GR .
H27C H 0.6507 0.5553 0.5584 0.056 Uiso 1 1 calc GR .
C61 C -0.0629(3) 0.57265(13) 0.95577(19) 0.0290(9) Uani 1 1 d . .
H61 H -0.0472 0.5423 0.9832 0.035 Uiso 1 1 calc R .
C23 C 0.5436(3) 0.47672(14) 0.91469(18) 0.0363(10) Uani 1 1 d . .
H23A H 0.5944 0.4997 0.9375 0.055 Uiso 1 1 calc GR .
H23B H 0.5454 0.4441 0.9414 0.055 Uiso 1 1 calc GR .
H23C H 0.4790 0.4927 0.9159 0.055 Uiso 1 1 calc GR .
C63 C 0.0936(2) 0.61025(12) 1.01647(17) 0.0202(7) Uani 1 1 d . .
H63 H 0.1290 0.6439 1.0163 0.024 Uiso 1 1 calc R .
C31 C 0.0636(3) 0.34828(14) 0.6933(2) 0.0352(9) Uani 1 1 d . .
H31 H -0.0008 0.3364 0.6987 0.042 Uiso 1 1 calc R .
C57 C -0.0232(2) 0.65923(11) 0.92261(17) 0.0174(7) Uani 1 1 d . .
C6 C -0.0897(3) 0.55634(15) 0.7141(2) 0.0360(9) Uani 1 1 d . .
H6A H -0.1339 0.5818 0.6879 0.043 Uiso 1 1 calc R .
H6B H -0.0651 0.5704 0.7624 0.043 Uiso 1 1 calc R .
C36 C 0.3003(3) 0.37327(13) 0.81511(18) 0.0283(8) Uani 1 1 d . .
H36 H 0.3576 0.3937 0.8016 0.034 Uiso 1 1 calc R .
C33 C 0.1837(2) 0.37610(11) 0.61539(18) 0.0192(7) Uani 1 1 d . .
C59 C -0.1727(3) 0.61837(14) 0.8703(2) 0.0325(9) Uani 1 1 d . .
H59 H -0.2322 0.6194 0.8389 0.039 Uiso 1 1 calc R .
C60 C -0.1483(3) 0.57433(14) 0.9095(2) 0.0338(9) Uani 1 1 d . .
H60 H -0.1903 0.5452 0.9047 0.041 Uiso 1 1 calc R .
C26 C 0.4061(3) 0.56519(15) 0.55396(19) 0.0351(9) Uani 1 1 d . .
H26A H 0.3562 0.5477 0.5794 0.053 Uiso 1 1 calc GR .
H26B H 0.3935 0.5588 0.5014 0.053 Uiso 1 1 calc GR .
H26C H 0.4035 0.6022 0.5633 0.053 Uiso 1 1 calc GR .
C66 C 0.1413(3) 0.42703(16) 0.4996(2) 0.0433(10) Uani 1 1 d . .
H66A H 0.0742 0.4135 0.4947 0.065 Uiso 1 1 calc GR .
H66B H 0.1618 0.4337 0.4511 0.065 Uiso 1 1 calc GR .
H66C H 0.1437 0.4591 0.5277 0.065 Uiso 1 1 calc GR .
C30 C 0.1305(3) 0.35369(14) 0.7540(2) 0.0322(9) Uani 1 1 d . .
H30 H 0.1113 0.3463 0.8010 0.039 Uiso 1 1 calc R .
C65 C 0.1626(3) 0.56854(13) 0.99330(18) 0.0259(8) Uani 1 1 d . .
H65A H 0.1307 0.5349 0.9952 0.039 Uiso 1 1 calc GR .
H65B H 0.2233 0.5686 1.0264 0.039 Uiso 1 1 calc GR .
H65C H 0.1780 0.5753 0.9434 0.039 Uiso 1 1 calc GR .
C29 C 0.2260(2) 0.36988(12) 0.74721(18) 0.0229(8) Uani 1 1 d . .
C3 C 0.2889(2) 0.61951(12) 0.70974(18) 0.0202(7) Uani 1 1 d . .
C1 C 0.1794(2) 0.63205(11) 0.81756(16) 0.0139(7) Uani 1 1 d . .
C35 C 0.2144(3) 0.33975(14) 0.4924(2) 0.0400(10) Uani 1 1 d . .
H35A H 0.2639 0.3161 0.5156 0.060 Uiso 1 1 calc GR .
H35B H 0.2319 0.3493 0.4440 0.060 Uiso 1 1 calc GR .
H35C H 0.1501 0.3229 0.4877 0.060 Uiso 1 1 calc GR .
C56 C 0.4145(3) 0.66992(13) 1.0226(2) 0.0361(10) Uani 1 1 d . .
H56A H 0.3691 0.6445 0.9988 0.054 Uiso 1 1 calc GR .
H56B H 0.4153 0.6668 1.0757 0.054 Uiso 1 1 calc GR .
H56C H 0.4807 0.6638 1.0086 0.054 Uiso 1 1 calc GR .
C7 C -0.1413(4) 0.50666(19) 0.7219(3) 0.0665(15) Uani 1 1 d . .
H7A H -0.1198 0.4908 0.7697 0.080 Uiso 1 1 calc R .
H7B H -0.2131 0.5121 0.7184 0.080 Uiso 1 1 calc R .
C4 C 0.3282(2) 0.57452(12) 0.84861(18) 0.0227(8) Uani 1 1 d . .
C38 C 0.3377(4) 0.32054(18) 0.8374(3) 0.0711(17) Uani 1 1 d . .
H38A H 0.2839 0.3000 0.8534 0.107 Uiso 1 1 calc GR .
H38B H 0.3902 0.3236 0.8774 0.107 Uiso 1 1 calc GR .
H38C H 0.3633 0.3037 0.7957 0.107 Uiso 1 1 calc GR .
C69 C -0.2290(3) 0.73445(15) 0.8666(2) 0.0478(11) Uani 1 1 d . .
H69A H -0.2849 0.7107 0.8624 0.072 Uiso 1 1 calc GR .
H69B H -0.2475 0.7663 0.8404 0.072 Uiso 1 1 calc GR .
H69C H -0.2102 0.7422 0.9182 0.072 Uiso 1 1 calc GR .
C2 C 0.2916(2) 0.51774(11) 0.72922(16) 0.0148(7) Uani 1 1 d . .
C9 C -0.0140(3) 0.48907(13) 0.6480(2) 0.0415(10) Uani 1 1 d . .
H9A H 0.0359 0.4679 0.6769 0.050 Uiso 1 1 calc R .
H9B H -0.0045 0.4859 0.5956 0.050 Uiso 1 1 calc R .
C5 C 0.1420(3) 0.53251(12) 0.80329(18) 0.0220(8) Uani 1 1 d . .
C37 C 0.2607(4) 0.40018(19) 0.8788(2) 0.0622(14) Uani 1 1 d . .
H37A H 0.2324 0.4333 0.8625 0.093 Uiso 1 1 calc GR .
H37B H 0.3142 0.4058 0.9175 0.093 Uiso 1 1 calc GR .
H37C H 0.2099 0.3788 0.8974 0.093 Uiso 1 1 calc GR .
C24 C 0.6638(2) 0.44220(12) 0.83402(18) 0.0254(8) Uani 1 1 d . .
H24A H 0.6751 0.4349 0.7834 0.038 Uiso 1 1 calc GR .
H24B H 0.6670 0.4101 0.8620 0.038 Uiso 1 1 calc GR .
H24C H 0.7143 0.4659 0.8555 0.038 Uiso 1 1 calc GR .
C68 C -0.1775(3) 0.69918(16) 0.7524(2) 0.0479(11) Uani 1 1 d . .
H68A H -0.1244 0.6820 0.7300 0.072 Uiso 1 1 calc GR .
H68B H -0.1934 0.7317 0.7271 0.072 Uiso 1 1 calc GR .
H68C H -0.2356 0.6770 0.7486 0.072 Uiso 1 1 calc GR .
C8 C -0.1155(4) 0.47292(19) 0.6615(3) 0.0745(16) Uani 1 1 d . .
H8A H -0.1620 0.4779 0.6173 0.089 Uiso 1 1 calc R .
H8B H -0.1166 0.4363 0.6761 0.089 Uiso 1 1 calc R .
H14 H 0.624(2) 0.4277(11) 0.6557(16) 0.015(8) Uiso 1 1 d . .
Cl2A Cl 0.1326(13) 0.5422(15) 0.5786(13) 0.040(5) Uani 0.078(11) 1 d . P

loop_
_atom_site_aniso_label
_atom_site_aniso_U_11
_atom_site_aniso_U_22
_atom_site_aniso_U_33
_atom_site_aniso_U_23
_atom_site_aniso_U_13
_atom_site_aniso_U_12
Mn1 0.0161(3) 0.0112(2) 0.0178(3) -0.00320(19) 0.0014(2) 0.0024(2)
Cl1 0.0267(5) 0.0258(4) 0.0281(5) 0.0076(4) 0.0035(4) 0.0080(4)
Cl2 0.0255(6) 0.0411(16) 0.0179(8) -0.0063(9) 0.0033(4) 0.0020(6)
Al1 0.0187(5) 0.0202(5) 0.0193(5) -0.0028(4) -0.0003(4) 0.0024(4)
O2 0.0298(15) 0.0539(17) 0.0268(14) -0.0120(13) -0.0078(13) 0.0183(13)
O1 0.0370(15) 0.0178(12) 0.0315(14) 0.0002(11) 0.0142(12) -0.0035(11)
O4 0.0218(13) 0.0245(13) 0.0343(14) -0.0059(11) -0.0001(11) -0.0020(10)
O3 0.0347(15) 0.0266(14) 0.0383(16) 0.0054(11) 0.0097(13) -0.0080(12)
N1 0.0141(14) 0.0092(13) 0.0163(14) -0.0011(11) 0.0007(11) -0.0002(11)
N2 0.0129(14) 0.0096(13) 0.0158(14) 0.0004(11) -0.0003(11) -0.0005(11)
C40 0.0134(16) 0.0133(15) 0.0175(17) 0.0054(13) 0.0022(14) 0.0045(13)
C44 0.0135(16) 0.0123(15) 0.0123(16) 0.0033(12) 0.0004(13) 0.0014(13)
C19 0.0157(18) 0.0145(16) 0.032(2) -0.0079(14) 0.0000(15) -0.0033(13)
C48 0.0182(18) 0.0173(17) 0.034(2) -0.0055(14) 0.0099(16) -0.0014(14)
C18 0.0207(18) 0.0144(16) 0.0243(19) 0.0044(14) 0.0032(15) -0.0005(14)
C45 0.0151(16) 0.0068(14) 0.0191(17) -0.0038(12) 0.0021(14) -0.0027(12)
C54 0.0195(18) 0.0238(18) 0.0220(18) 0.0035(14) -0.0001(15) 0.0019(15)
C39 0.0137(16) 0.0087(14) 0.0154(16) 0.0024(12) 0.0000(13) 0.0034(12)
C49 0.0247(19) 0.0129(15) 0.0179(17) -0.0004(13) 0.0070(15) -0.0048(14)
C14 0.0130(17) 0.0167(16) 0.0111(16) 0.0002(12) -0.0033(13) 0.0019(13)
C10 0.0142(16) 0.0116(15) 0.0093(15) 0.0010(12) -0.0007(13) 0.0050(13)
C43 0.0197(17) 0.0110(15) 0.0147(16) 0.0015(12) -0.0013(14) -0.0003(13)
C47 0.0173(18) 0.0152(16) 0.030(2) 0.0008(14) -0.0002(15) -0.0002(14)
C11 0.0132(16) 0.0134(15) 0.0098(15) 0.0013(12) -0.0042(13) 0.0009(13)
C16 0.0098(15) 0.0149(16) 0.0151(16) -0.0030(12) -0.0004(13) 0.0000(13)
C58 0.0139(17) 0.0240(18) 0.037(2) 0.0070(15) 0.0033(16) 0.0010(15)
C25 0.0260(19) 0.0143(16) 0.0162(17) 0.0011(13) 0.0022(14) -0.0029(14)
C21 0.0081(15) 0.0169(16) 0.0186(17) -0.0035(13) -0.0011(13) 0.0029(13)
C12 0.0189(17) 0.0079(14) 0.0177(17) -0.0021(12) -0.0029(14) 0.0020(13)
C51 0.0180(17) 0.0190(17) 0.0206(18) 0.0019(13) 0.0033(14) -0.0055(14)
C50 0.0178(17) 0.0082(15) 0.0188(18) -0.0025(12) 0.0008(14) -0.0055(13)
C17 0.0146(16) 0.0156(15) 0.0156(16) 0.0019(13) 0.0028(13) 0.0005(13)
C32 0.0148(18) 0.0240(18) 0.040(2) -0.0033(16) -0.0015(16) -0.0036(15)
C42 0.0230(18) 0.0166(16) 0.0134(16) -0.0010(13) 0.0014(14) 0.0070(14)
C53 0.027(2) 0.0223(18) 0.0239(19) 0.0074(14) 0.0049(16) 0.0034(15)
C34 0.0184(18) 0.0210(17) 0.0244(19) 0.0005(14) -0.0062(15) -0.0053(14)
C41 0.0153(17) 0.0196(17) 0.0209(18) 0.0035(13) 0.0090(14) 0.0057(14)
C62 0.0215(18) 0.0165(17) 0.0217(18) 0.0022(13) 0.0028(15) -0.0015(14)
C13 0.0183(17) 0.0150(16) 0.0145(16) -0.0024(12) 0.0014(14) 0.0067(13)
C22 0.0218(18) 0.0181(16) 0.0141(17) -0.0005(13) -0.0026(14) 0.0009(14)
C46 0.0178(17) 0.0107(15) 0.0223(18) 0.0012(13) 0.0030(14) -0.0014(13)
C20 0.0143(17) 0.0227(18) 0.0168(17) -0.0076(13) -0.0054(14) 0.0012(14)
C64 0.031(2) 0.044(2) 0.026(2) -0.0036(17) -0.0001(17) 0.0041(18)
C15 0.0163(17) 0.0125(15) 0.0073(15) 0.0018(12) -0.0025(13) 0.0001(13)
C55 0.060(3) 0.029(2) 0.025(2) -0.0022(16) 0.0016(19) -0.0075(19)
C52 0.039(2) 0.0283(19) 0.0184(19) 0.0017(15) -0.0011(17) -0.0005(17)
C28 0.0148(17) 0.0077(15) 0.0243(18) -0.0002(12) 0.0032(14) 0.0000(13)
C67 0.0202(19) 0.0239(19) 0.053(3) 0.0137(17) -0.0076(18) 0.0022(16)
C27 0.037(2) 0.052(3) 0.024(2) 0.0007(18) 0.0050(18) -0.011(2)
C61 0.027(2) 0.0211(18) 0.037(2) 0.0127(16) -0.0055(17) -0.0045(16)
C23 0.055(3) 0.033(2) 0.022(2) 0.0070(16) 0.0088(19) 0.0171(19)
C63 0.0197(18) 0.0141(16) 0.0256(19) 0.0064(13) -0.0031(15) -0.0044(14)
C31 0.0181(19) 0.035(2) 0.053(3) -0.0032(19) 0.0086(19) -0.0093(17)
C57 0.0114(16) 0.0164(16) 0.0251(18) 0.0032(13) 0.0055(14) -0.0001(13)
C6 0.020(2) 0.041(2) 0.048(3) -0.0012(19) 0.0127(18) -0.0041(17)
C36 0.032(2) 0.033(2) 0.0205(19) -0.0005(15) 0.0062(16) -0.0090(17)
C33 0.0169(17) 0.0115(15) 0.0289(19) -0.0042(13) 0.0004(15) -0.0010(13)
C59 0.0177(19) 0.034(2) 0.044(2) 0.0128(18) -0.0038(17) -0.0050(16)
C60 0.024(2) 0.0257(19) 0.050(2) 0.0083(18) -0.0032(18) -0.0106(16)
C26 0.033(2) 0.053(3) 0.0181(19) -0.0034(17) -0.0022(17) 0.0084(19)
C66 0.045(3) 0.047(2) 0.035(2) 0.0074(19) -0.004(2) 0.014(2)
C30 0.030(2) 0.033(2) 0.036(2) -0.0013(17) 0.0155(18) -0.0065(17)
C65 0.027(2) 0.0300(19) 0.0199(18) 0.0055(15) -0.0009(15) 0.0012(16)
C29 0.0221(19) 0.0194(17) 0.028(2) -0.0020(14) 0.0051(16) -0.0033(15)
C3 0.0218(18) 0.0173(17) 0.0212(19) -0.0074(14) 0.0008(15) 0.0042(15)
C1 0.0126(16) 0.0128(16) 0.0156(17) 0.0032(13) -0.0019(14) -0.0058(13)
C35 0.051(3) 0.032(2) 0.037(2) -0.0061(18) 0.010(2) -0.0022(19)
C56 0.056(3) 0.025(2) 0.026(2) 0.0055(16) -0.0060(19) -0.0018(18)
C7 0.054(3) 0.062(3) 0.086(4) 0.004(3) 0.021(3) -0.030(3)
C4 0.0238(19) 0.0201(17) 0.025(2) -0.0047(15) 0.0045(17) 0.0093(15)
C38 0.077(4) 0.052(3) 0.074(4) -0.018(3) -0.047(3) 0.022(3)
C69 0.053(3) 0.028(2) 0.062(3) -0.004(2) 0.002(2) 0.017(2)
C2 0.0140(16) 0.0133(16) 0.0166(17) 0.0019(13) -0.0005(14) -0.0038(13)
C9 0.049(3) 0.0203(19) 0.055(3) -0.0082(18) 0.004(2) -0.0081(18)
C5 0.025(2) 0.0168(17) 0.0237(19) -0.0024(14) 0.0021(16) 0.0063(16)
C37 0.079(4) 0.078(3) 0.029(2) -0.012(2) -0.003(2) 0.029(3)
C24 0.030(2) 0.0213(18) 0.0232(19) 0.0009(14) -0.0043(16) 0.0075(15)
C68 0.050(3) 0.044(3) 0.051(3) 0.014(2) 0.010(2) 0.019(2)
C8 0.076(4) 0.049(3) 0.099(4) 0.002(3) 0.015(3) -0.035(3)
Cl2A 0.057(10) 0.029(13) 0.038(9) 0.018(10) 0.016(7) 0.004(7)

loop_
_atom_type_symbol
_atom_type_description
_atom_type_scat_dispersion_real
_atom_type_scat_dispersion_imag
_atom_type_scat_source
C C 0.0033 0.0016 'International Tables Vol C Tables 4.2.6.8 and 6.1.1.4'
H H 0.0000 0.0000 'International Tables Vol C Tables 4.2.6.8 and 6.1.1.4'
Al Al 0.0645 0.0514 'International Tables Vol C Tables 4.2.6.8 and 6.1.1.4'
Cl Cl 0.1484 0.1585 'International Tables Vol C Tables 4.2.6.8 and 6.1.1.4'
Mn Mn 0.3368 0.7283 'International Tables Vol C Tables 4.2.6.8 and 6.1.1.4'
N N 0.0061 0.0033 'International Tables Vol C Tables 4.2.6.8 and 6.1.1.4'
O O 0.0106 0.0060 'International Tables Vol C Tables 4.2.6.8 and 6.1.1.4'

loop_
_geom_angle_atom_site_label_1
_geom_angle_atom_site_label_2
_geom_angle_atom_site_label_3
_geom_angle
C3 Mn1 Al1 76.49(10)
C3 Mn1 C1 89.60(13)
C3 Mn1 C2 91.33(13)
C1 Mn1 Al1 89.28(9)
C1 Mn1 C2 177.10(13)
C4 Mn1 Al1 174.59(10)
C4 Mn1 C3 100.32(15)
C4 Mn1 C1 86.31(13)
C4 Mn1 C2 90.82(13)
C2 Mn1 Al1 93.61(9)
C5 Mn1 Al1 81.67(11)
C5 Mn1 C3 158.14(14)
C5 Mn1 C1 91.11(13)
C5 Mn1 C4 101.53(15)
C5 Mn1 C2 89.05(13)
Cl2A Cl2 Al1 71.4(12)
Cl1 Al1 Mn1 115.83(5)
Cl1 Al1 Cl2 105.24(10)
Cl2 Al1 Mn1 119.50(6)
O4 Al1 Mn1 115.92(8)
O4 Al1 Cl1 97.84(8)
O4 Al1 Cl2 99.20(11)
O4 Al1 Cl2A 85.9(9)
Cl2A Al1 Mn1 113.1(6)
Cl2A Al1 Cl1 122.7(10)
Cl2A Al1 Cl2 20.5(11)
C6 O4 Al1 123.5(2)
C9 O4 Al1 124.2(2)
C9 O4 C6 110.6(3)
C2 N1 C10 168.1(3)
C1 N2 C39 172.4(3)
C39 C40 C57 121.3(3)
C41 C40 C39 117.2(3)
C41 C40 C57 121.3(3)
C39 C44 C45 121.2(3)
C43 C44 C45 121.6(3)
C43 C44 C39 117.0(3)
C18 C19 H19 119.8
C20 C19 H19 119.8
C20 C19 C18 120.5(3)
C49 C48 H48 120.0
C47 C48 H48 120.0
C47 C48 C49 120.0(3)
C19 C18 H18 119.6
C19 C18 C17 120.7(3)
C17 C18 H18 119.6
C50 C45 C44 120.6(3)
C46 C45 C44 118.9(3)
C46 C45 C50 120.4(3)
C46 C54 H54 107.5
C46 C54 C55 110.6(3)
C46 C54 C56 112.7(3)
C55 C54 H54 107.5
C55 C54 C56 110.8(3)
C56 C54 H54 107.5
N2 C39 C44 118.0(3)
C40 C39 N2 119.0(3)
C40 C39 C44 123.0(3)
C48 C49 H49 119.5
C48 C49 C50 121.1(3)
C50 C49 H49 119.5
C13 C14 C15 120.5(3)
C13 C14 H14 119.5(18)
C15 C14 H14 119.9(18)
N1 C10 C11 118.7(3)
C15 C10 N1 118.6(3)
C15 C10 C11 122.6(3)
C44 C43 H43 119.5
C42 C43 C44 121.1(3)
C42 C43 H43 119.5
C48 C47 H47 119.6
C48 C47 C46 120.9(3)
C46 C47 H47 119.6
C10 C11 C28 121.7(3)
C12 C11 C10 117.1(3)
C12 C11 C28 121.2(3)
C21 C16 C15 117.8(3)
C17 C16 C21 121.3(3)
C17 C16 C15 120.7(3)
C57 C58 C67 121.8(3)
C59 C58 C67 119.4(3)
C59 C58 C57 118.7(3)
C17 C25 H25 107.2
C17 C25 C27 111.8(3)
C17 C25 C26 112.4(3)
C27 C25 H25 107.2
C27 C25 C26 110.6(3)
C26 C25 H25 107.2
C16 C21 C22 120.7(3)
C20 C21 C16 117.8(3)
C20 C21 C22 121.3(3)
C11 C12 H12 119.2
C13 C12 C11 121.6(3)
C13 C12 H12 119.2
C50 C51 H51 108.1
C50 C51 C53 107.9(2)
C53 C51 H51 108.1
C52 C51 H51 108.1
C52 C51 C50 114.8(3)
C52 C51 C53 109.6(3)
C45 C50 C51 120.2(3)
C49 C50 C45 118.9(3)
C49 C50 C51 120.7(3)
C18 C17 C25 120.4(3)
C16 C17 C18 118.3(3)
C16 C17 C25 121.2(3)
C31 C32 H32 119.5
C31 C32 C33 121.0(3)
C33 C32 H32 119.5
C43 C42 H42 119.9
C41 C42 C43 120.2(3)
C41 C42 H42 119.9
C51 C53 H53A 109.5
C51 C53 H53B 109.5
C51 C53 H53C 109.5
H53A C53 H53B 109.5
H53A C53 H53C 109.5
H53B C53 H53C 109.5
C33 C34 H34 107.2
C33 C34 C66 112.4(3)
C33 C34 C35 112.6(3)
C66 C34 H34 107.2
C35 C34 H34 107.2
C35 C34 C66 109.8(3)
C40 C41 H41 119.3
C42 C41 C40 121.5(3)
C42 C41 H41 119.3
C61 C62 C63 118.9(3)
C61 C62 C57 118.6(3)
C57 C62 C63 122.6(3)
C14 C13 H13 120.0
C12 C13 C14 120.1(3)
C12 C13 H13 120.0
C21 C22 H22 107.6
C21 C22 C23 115.1(3)
C21 C22 C24 109.2(3)
C23 C22 H22 107.6
C23 C22 C24 109.5(3)
C24 C22 H22 107.6
C45 C46 C54 122.7(3)
C47 C46 C45 118.6(3)
C47 C46 C54 118.6(3)
C19 C20 C21 121.2(3)
C19 C20 H20 119.4
C21 C20 H20 119.4
H64A C64 H64B 109.5
H64A C64 H64C 109.5
H64B C64 H64C 109.5
C63 C64 H64A 109.5
C63 C64 H64B 109.5
C63 C64 H64C 109.5
C14 C15 C10 118.0(3)
C14 C15 C16 122.6(3)
C10 C15 C16 119.3(3)
C54 C55 H55A 109.5
C54 C55 H55B 109.5
C54 C55 H55C 109.5
H55A C55 H55B 109.5
H55A C55 H55C 109.5
H55B C55 H55C 109.5
C51 C52 H52A 109.5
C51 C52 H52B 109.5
C51 C52 H52C 109.5
H52A C52 H52B 109.5
H52A C52 H52C 109.5
H52B C52 H52C 109.5
C33 C28 C11 119.7(3)
C29 C28 C11 119.7(3)
C29 C28 C33 120.5(3)
C58 C67 H67 109.0
C58 C67 C68 112.2(3)
C69 C67 C58 110.4(3)
C69 C67 H67 109.0
C69 C67 C68 107.3(3)
C68 C67 H67 109.0
C25 C27 H27A 109.5
C25 C27 H27B 109.5
C25 C27 H27C 109.5
H27A C27 H27B 109.5
H27A C27 H27C 109.5
H27B C27 H27C 109.5
C62 C61 H61 119.2
C60 C61 C62 121.6(3)
C60 C61 H61 119.2
C22 C23 H23A 109.5
C22 C23 H23B 109.5
C22 C23 H23C 109.5
H23A C23 H23B 109.5
H23A C23 H23C 109.5
H23B C23 H23C 109.5
C62 C63 C64 110.9(3)
C62 C63 H63 107.9
C62 C63 C65 111.7(3)
C64 C63 H63 107.9
C65 C63 C64 110.5(3)
C65 C63 H63 107.9
C32 C31 H31 119.7
C32 C31 C30 120.6(3)
C30 C31 H31 119.7
C58 C57 C40 120.8(3)
C62 C57 C40 119.1(3)
C62 C57 C58 120.1(3)
O4 C6 H6A 110.9
O4 C6 H6B 110.9
O4 C6 C7 104.2(3)
H6A C6 H6B 108.9
C7 C6 H6A 110.9
C7 C6 H6B 110.9
C29 C36 H36 107.4
C38 C36 H36 107.4
C38 C36 C29 110.4(3)
C38 C36 C37 110.4(4)
C37 C36 H36 107.4
C37 C36 C29 113.5(3)
C32 C33 C34 119.7(3)
C32 C33 C28 118.4(3)
C28 C33 C34 121.8(3)
C58 C59 H59 119.4
C60 C59 C58 121.3(3)
C60 C59 H59 119.4
C61 C60 C59 119.8(3)
C61 C60 H60 120.1
C59 C60 H60 120.1
C25 C26 H26A 109.5
C25 C26 H26B 109.5
C25 C26 H26C 109.5
H26A C26 H26B 109.5
H26A C26 H26C 109.5
H26B C26 H26C 109.5
C34 C66 H66A 109.5
C34 C66 H66B 109.5
C34 C66 H66C 109.5
H66A C66 H66B 109.5
H66A C66 H66C 109.5
H66B C66 H66C 109.5
C31 C30 H30 119.6
C31 C30 C29 120.7(3)
C29 C30 H30 119.6
C63 C65 H65A 109.5
C63 C65 H65B 109.5
C63 C65 H65C 109.5
H65A C65 H65B 109.5
H65A C65 H65C 109.5
H65B C65 H65C 109.5
C28 C29 C36 121.5(3)
C30 C29 C28 118.7(3)
C30 C29 C36 119.7(3)
O1 C3 Mn1 178.3(3)
N2 C1 Mn1 174.7(3)
C34 C35 H35A 109.5
C34 C35 H35B 109.5
C34 C35 H35C 109.5
H35A C35 H35B 109.5
H35A C35 H35C 109.5
H35B C35 H35C 109.5
C54 C56 H56A 109.5
C54 C56 H56B 109.5
C54 C56 H56C 109.5
H56A C56 H56B 109.5
H56A C56 H56C 109.5
H56B C56 H56C 109.5
C6 C7 H7A 110.3
C6 C7 H7B 110.3
H7A C7 H7B 108.6
C8 C7 C6 106.9(4)
C8 C7 H7A 110.3
C8 C7 H7B 110.3
O2 C4 Mn1 177.3(3)
C36 C38 H38A 109.5
C36 C38 H38B 109.5
C36 C38 H38C 109.5
H38A C38 H38B 109.5
H38A C38 H38C 109.5
H38B C38 H38C 109.5
C67 C69 H69A 109.5
C67 C69 H69B 109.5
C67 C69 H69C 109.5
H69A C69 H69B 109.5
H69A C69 H69C 109.5
H69B C69 H69C 109.5
N1 C2 Mn1 176.2(3)
O4 C9 H9A 110.9
O4 C9 H9B 110.9
O4 C9 C8 104.3(3)
H9A C9 H9B 108.9
C8 C9 H9A 110.9
C8 C9 H9B 110.9
O3 C5 Mn1 179.1(3)
C36 C37 H37A 109.5
C36 C37 H37B 109.5
C36 C37 H37C 109.5
H37A C37 H37B 109.5
H37A C37 H37C 109.5
H37B C37 H37C 109.5
C22 C24 H24A 109.5
C22 C24 H24B 109.5
C22 C24 H24C 109.5
H24A C24 H24B 109.5
H24A C24 H24C 109.5
H24B C24 H24C 109.5
C67 C68 H68A 109.5
C67 C68 H68B 109.5
C67 C68 H68C 109.5
H68A C68 H68B 109.5
H68A C68 H68C 109.5
H68B C68 H68C 109.5
C7 C8 C9 104.7(4)
C7 C8 H8A 110.8
C7 C8 H8B 110.8
C9 C8 H8A 110.8
C9 C8 H8B 110.8
H8A C8 H8B 108.9
Cl2 Cl2A Al1 88.1(17)

loop_
_geom_bond_atom_site_label_1
_geom_bond_atom_site_label_2
_geom_bond_distance
Mn1 Al1 2.4541(10)
Mn1 C3 1.837(4)
Mn1 C1 1.894(3)
Mn1 C4 1.829(3)
Mn1 C2 1.898(3)
Mn1 C5 1.815(4)
Cl1 Al1 2.1582(12)
Cl2 Al1 2.1724(19)
Cl2 Cl2A 0.76(4)
Al1 O4 1.900(2)
Al1 Cl2A 2.060(16)
O2 C4 1.143(4)
O1 C3 1.146(4)
O4 C6 1.476(4)
O4 C9 1.474(4)
O3 C5 1.156(4)
N1 C10 1.401(4)
N1 C2 1.162(4)
N2 C39 1.402(4)
N2 C1 1.160(4)
C40 C39 1.398(4)
C40 C41 1.388(4)
C40 C57 1.500(4)
C44 C45 1.499(4)
C44 C39 1.406(4)
C44 C43 1.395(4)
C19 H19 0.9500
C19 C18 1.382(4)
C19 C20 1.376(4)
C48 H48 0.9500
C48 C49 1.386(4)
C48 C47 1.381(5)
C18 H18 0.9500
C18 C17 1.398(4)
C45 C50 1.411(4)
C45 C46 1.403(4)
C54 H54 1.0000
C54 C46 1.522(4)
C54 C55 1.525(5)
C54 C56 1.528(4)
C49 H49 0.9500
C49 C50 1.386(4)
C14 C13 1.387(4)
C14 C15 1.396(4)
C14 H14 0.98(3)
C10 C11 1.403(4)
C10 C15 1.397(4)
C43 H43 0.9500
C43 C42 1.385(4)
C47 H47 0.9500
C47 C46 1.403(4)
C11 C12 1.391(4)
C11 C28 1.496(4)
C16 C21 1.418(4)
C16 C17 1.397(4)
C16 C15 1.502(4)
C58 C67 1.520(4)
C58 C57 1.416(4)
C58 C59 1.396(5)
C25 H25 1.0000
C25 C17 1.518(4)
C25 C27 1.522(5)
C25 C26 1.528(5)
C21 C22 1.520(4)
C21 C20 1.391(4)
C12 H12 0.9500
C12 C13 1.385(4)
C51 H51 1.0000
C51 C50 1.529(4)
C51 C53 1.535(4)
C51 C52 1.524(4)
C32 H32 0.9500
C32 C31 1.370(5)
C32 C33 1.391(5)
C42 H42 0.9500
C42 C41 1.380(4)
C53 H53A 0.9800
C53 H53B 0.9800
C53 H53C 0.9800
C34 H34 1.0000
C34 C33 1.518(5)
C34 C66 1.524(5)
C34 C35 1.522(5)
C41 H41 0.9500
C62 C61 1.396(4)
C62 C63 1.521(4)
C62 C57 1.409(4)
C13 H13 0.9500
C22 H22 1.0000
C22 C23 1.522(5)
C22 C24 1.536(4)
C20 H20 0.9500
C64 H64A 0.9800
C64 H64B 0.9800
C64 H64C 0.9800
C64 C63 1.533(5)
C55 H55A 0.9800
C55 H55B 0.9800
C55 H55C 0.9800
C52 H52A 0.9800
C52 H52B 0.9800
C52 H52C 0.9800
C28 C33 1.411(4)
C28 C29 1.403(4)
C67 H67 1.0000
C67 C69 1.504(5)
C67 C68 1.556(5)
C27 H27A 0.9800
C27 H27B 0.9800
C27 H27C 0.9800
C61 H61 0.9500
C61 C60 1.375(5)
C23 H23A 0.9800
C23 H23B 0.9800
C23 H23C 0.9800
C63 H63 1.0000
C63 C65 1.528(5)
C31 H31 0.9500
C31 C30 1.378(5)
C6 H6A 0.9900
C6 H6B 0.9900
C6 C7 1.487(5)
C36 H36 1.0000
C36 C29 1.532(5)
C36 C38 1.507(5)
C36 C37 1.514(5)
C59 H59 0.9500
C59 C60 1.378(5)
C60 H60 0.9500
C26 H26A 0.9800
C26 H26B 0.9800
C26 H26C 0.9800
C66 H66A 0.9800
C66 H66B 0.9800
C66 H66C 0.9800
C30 H30 0.9500
C30 C29 1.391(5)
C65 H65A 0.9800
C65 H65B 0.9800
C65 H65C 0.9800
C35 H35A 0.9800
C35 H35B 0.9800
C35 H35C 0.9800
C56 H56A 0.9800
C56 H56B 0.9800
C56 H56C 0.9800
C7 H7A 0.9900
C7 H7B 0.9900
C7 C8 1.487(7)
C38 H38A 0.9800
C38 H38B 0.9800
C38 H38C 0.9800
C69 H69A 0.9800
C69 H69B 0.9800
C69 H69C 0.9800
C9 H9A 0.9900
C9 H9B 0.9900
C9 C8 1.497(6)
C37 H37A 0.9800
C37 H37B 0.9800
C37 H37C 0.9800
C24 H24A 0.9800
C24 H24B 0.9800
C24 H24C 0.9800
C68 H68A 0.9800
C68 H68B 0.9800
C68 H68C 0.9800
C8 H8A 0.9900
C8 H8B 0.9900

loop_
_geom_torsion_atom_site_label_1
_geom_torsion_atom_site_label_2
_geom_torsion_atom_site_label_3
_geom_torsion_atom_site_label_4
_geom_torsion
Mn1 Al1 O4 C6 81.8(3)
Mn1 Al1 O4 C9 -82.1(3)
Cl1 Al1 O4 C6 -42.0(3)
Cl1 Al1 O4 C9 154.1(3)
Cl2 Al1 O4 C6 -148.9(3)
Cl2 Al1 O4 C9 47.2(3)
Al1 O4 C6 C7 -160.5(3)
Al1 O4 C9 C8 179.2(3)
O4 C6 C7 C8 -22.5(5)
O4 C9 C8 C7 -26.9(5)
N1 C10 C11 C12 179.2(3)
N1 C10 C11 C28 -3.0(4)
N1 C10 C15 C14 -178.2(3)
N1 C10 C15 C16 5.8(4)
C44 C45 C50 C49 -176.0(3)
C44 C45 C50 C51 9.6(4)
C44 C45 C46 C54 -6.5(4)
C44 C45 C46 C47 175.8(3)
C44 C43 C42 C41 -0.2(4)
C19 C18 C17 C16 0.7(5)
C19 C18 C17 C25 -179.1(3)
C48 C49 C50 C45 -0.4(4)
C48 C49 C50 C51 174.0(3)
C48 C47 C46 C45 0.8(4)
C48 C47 C46 C54 -176.9(3)
C18 C19 C20 C21 -2.8(5)
C45 C44 C39 N2 -3.7(4)
C45 C44 C39 C40 174.0(3)
C45 C44 C43 C42 -174.0(3)
C39 C40 C41 C42 1.0(4)
C39 C40 C57 C58 -102.2(4)
C39 C40 C57 C62 79.6(4)
C39 C44 C45 C50 78.5(4)
C39 C44 C45 C46 -100.3(3)
C39 C44 C43 C42 1.3(4)
C49 C48 C47 C46 1.5(5)
C10 C11 C12 C13 0.4(4)
C10 C11 C28 C33 105.1(3)
C10 C11 C28 C29 -78.1(4)
C43 C44 C45 C50 -106.4(3)
C43 C44 C45 C46 74.9(4)
C43 C44 C39 N2 -179.1(2)
C43 C44 C39 C40 -1.4(4)
C43 C42 C41 C40 -1.0(5)
C47 C48 C49 C50 -1.7(5)
C11 C10 C15 C14 4.2(4)
C11 C10 C15 C16 -171.7(3)
C11 C12 C13 C14 1.4(4)
C11 C28 C33 C32 176.3(3)
C11 C28 C33 C34 -3.4(4)
C11 C28 C29 C36 1.5(4)
C11 C28 C29 C30 -176.0(3)
C16 C21 C22 C23 -153.0(3)
C16 C21 C22 C24 83.4(3)
C16 C21 C20 C19 0.5(5)
C58 C59 C60 C61 0.7(6)
C21 C16 C17 C18 -3.1(5)
C21 C16 C17 C25 176.7(3)
C21 C16 C15 C14 -92.7(4)
C21 C16 C15 C10 83.1(3)
C12 C11 C28 C33 -77.1(4)
C12 C11 C28 C29 99.7(3)
C50 C45 C46 C54 174.7(3)
C50 C45 C46 C47 -2.9(4)
C17 C16 C21 C22 -173.8(3)
C17 C16 C21 C20 2.5(4)
C17 C16 C15 C14 91.5(4)
C17 C16 C15 C10 -92.7(4)
C32 C31 C30 C29 -1.6(6)
C53 C51 C50 C45 79.0(3)
C53 C51 C50 C49 -95.3(3)
C41 C40 C39 N2 177.9(3)
C41 C40 C39 C44 0.2(4)
C41 C40 C57 C58 81.3(4)
C41 C40 C57 C62 -96.9(4)
C62 C61 C60 C59 -0.9(6)
C13 C14 C15 C10 -2.3(4)
C13 C14 C15 C16 173.6(3)
C22 C21 C20 C19 176.7(3)
C46 C45 C50 C49 2.7(4)
C46 C45 C50 C51 -171.7(3)
C20 C19 C18 C17 2.2(5)
C20 C21 C22 C23 30.8(4)
C20 C21 C22 C24 -92.7(3)
C15 C14 C13 C12 -0.5(4)
C15 C10 C11 C12 -3.3(4)
C15 C10 C11 C28 174.5(3)
C15 C16 C21 C22 10.4(4)
C15 C16 C21 C20 -173.3(3)
C15 C16 C17 C18 172.6(3)
C15 C16 C17 C25 -7.6(4)
C55 C54 C46 C45 -114.2(3)
C55 C54 C46 C47 63.4(4)
C52 C51 C50 C45 -158.4(3)
C52 C51 C50 C49 27.3(4)
C28 C11 C12 C13 -177.4(3)
C67 C58 C57 C40 -1.9(5)
C67 C58 C57 C62 176.2(3)
C67 C58 C59 C60 -177.1(4)
C27 C25 C17 C18 50.4(4)
C27 C25 C17 C16 -129.4(3)
C61 C62 C63 C64 -59.9(4)
C61 C62 C63 C65 63.8(4)
C61 C62 C57 C40 179.1(3)
C61 C62 C57 C58 0.9(5)
C63 C62 C61 C60 179.1(3)
C63 C62 C57 C40 0.2(5)
C63 C62 C57 C58 -178.0(3)
C31 C32 C33 C34 178.9(3)
C31 C32 C33 C28 -0.8(5)
C31 C30 C29 C28 0.3(5)
C31 C30 C29 C36 -177.3(3)
C57 C40 C39 N2 1.4(4)
C57 C40 C39 C44 -176.4(3)
C57 C40 C41 C42 177.6(3)
C57 C58 C67 C69 -107.8(4)
C57 C58 C67 C68 132.7(4)
C57 C58 C59 C60 0.2(6)
C57 C62 C61 C60 0.1(5)
C57 C62 C63 C64 119.0(3)
C57 C62 C63 C65 -117.3(3)
C6 O4 C9 C8 13.5(4)
C6 C7 C8 C9 31.2(6)
C33 C32 C31 C30 1.8(5)
C33 C28 C29 C36 178.2(3)
C33 C28 C29 C30 0.7(5)
C59 C58 C67 C69 69.5(5)
C59 C58 C67 C68 -50.1(5)
C59 C58 C57 C40 -179.2(3)
C59 C58 C57 C62 -1.1(5)
C26 C25 C17 C18 -74.8(4)
C26 C25 C17 C16 105.4(3)
C66 C34 C33 C32 54.8(4)
C66 C34 C33 C28 -125.6(3)
C29 C28 C33 C32 -0.5(4)
C29 C28 C33 C34 179.9(3)
C35 C34 C33 C32 -69.9(4)
C35 C34 C33 C28 109.8(3)
C56 C54 C46 C45 121.2(3)
C56 C54 C46 C47 -61.2(4)
C38 C36 C29 C28 -100.0(4)
C38 C36 C29 C30 77.4(5)
C2 N1 C10 C11 168.6(13)
C2 N1 C10 C15 -9.0(15)
C9 O4 C6 C7 5.3(4)
C37 C36 C29 C28 135.4(4)
C37 C36 C29 C30 -47.2(5)
Cl2A Al1 O4 C6 -164.5(10)
Cl2A Al1 O4 C9 31.6(10)
